data_1557094
loop_
_publ_author_name
'Ryan, Austin J.'
'Ziller, Joseph W.'
'Evans, William J.'

_publ_section_title
;
 The importance of the counter-cation in reductive rare-earth metal
 chemistry: 18-crown-6 instead of 2,2,2-cryptand allows isolation of
 [YII(NR2)3]1&#x2212; and ynediolate and enediolate complexes from CO
 reactions
;
_journal_issue 7
_journal_name_full 'Chemical Science'
_journal_page_first 2006
_journal_page_last 2014
_journal_paper_doi 10.1039/C9SC05794C
_journal_volume 11
_journal_year 2020
_chemical_formula_sum 'C36 H90 Gd K N5 O6 Si6'
_chemical_formula_weight 1053.99
_space_group_crystal_system trigonal
_space_group_IT_number 155
_space_group_name_Hall 'R 3 2"'
_space_group_name_H-M_alt 'R 3 2 :H'
_atom_sites_solution_hydrogens geom
_atom_sites_solution_primary direct
_atom_sites_solution_secondary difmap
_audit_creation_method SHELXL-2014/7
_audit_update_record
;
2019-08-29 deposited with the CCDC.	2020-01-20 downloaded from the CCDC.
;
_cell_angle_alpha 90
_cell_angle_beta 90
_cell_angle_gamma 120
_cell_formula_units_Z 3
_cell_length_a 18.564(3)
_cell_length_b 18.564(3)
_cell_length_c 18.050(3)
_cell_measurement_reflns_used 5028
_cell_measurement_temperature 88(2)
_cell_measurement_theta_max 24.95
_cell_measurement_theta_min 2.19
_cell_volume 5387.0(15)
_computing_cell_refinement 'Bruker SAINT 8.34a, 2013'
_computing_data_collection 'Bruker APEX2 2014.11-0, 2014'
_computing_data_reduction 'Bruker SAINT 8.34a, 2013'
_computing_molecular_graphics 'Bruker SHELXTL'
_computing_publication_material 'Bruker SHELXTL'
_computing_structure_refinement 'SHELXL-2014/7 (Sheldrick, 2014)'
_computing_structure_solution 'Bruker SHELXTL 2014/4'
_diffrn_ambient_temperature 88(2)
_diffrn_measured_fraction_theta_full 1.000
_diffrn_measured_fraction_theta_max 1.000
_diffrn_measurement_device_type 'Bruker SMART APEX II CCD'
_diffrn_measurement_method '\f and \w scans'
_diffrn_radiation_type MoK\a
_diffrn_radiation_wavelength 0.71073
_diffrn_reflns_av_R_equivalents 0.0525
_diffrn_reflns_av_unetI/netI 0.0377
_diffrn_reflns_Laue_measured_fraction_full 1.000
_diffrn_reflns_Laue_measured_fraction_max 1.000
_diffrn_reflns_limit_h_max 23
_diffrn_reflns_limit_h_min -23
_diffrn_reflns_limit_k_max 23
_diffrn_reflns_limit_k_min -23
_diffrn_reflns_limit_l_max 22
_diffrn_reflns_limit_l_min -22
_diffrn_reflns_number 13308
_diffrn_reflns_point_group_measured_fraction_full 1.000
_diffrn_reflns_point_group_measured_fraction_max 1.000
_diffrn_reflns_theta_full 25.500
_diffrn_reflns_theta_max 26.389
_diffrn_reflns_theta_min 1.696
_diffrn_source 'fine-focus sealed tube'
_exptl_absorpt_coefficient_mu 1.112
_exptl_absorpt_correction_T_max 0.7454
_exptl_absorpt_correction_T_min 0.6134
_exptl_absorpt_correction_type multi-scan
_exptl_absorpt_process_details 'Bruker SADABS 2014/5'
_exptl_crystal_density_diffrn 0.975
_exptl_crystal_description irregular
_exptl_crystal_F_000 1668
_exptl_crystal_size_max 0.283
_exptl_crystal_size_mid 0.106
_exptl_crystal_size_min 0.103
_refine_diff_density_max 0.372
_refine_diff_density_min -0.271
_refine_diff_density_rms 0.043
_refine_ls_abs_structure_details
; 
 Flack x determined using 941 quotients [(I+)-(I-)]/[(I+)+(I-)] 
 (Parsons, Flack and Wagner, Acta Cryst. B69 (2013) 249-259). 
;
_refine_ls_abs_structure_Flack -0.026(6)
_refine_ls_extinction_method none
_refine_ls_goodness_of_fit_ref 1.005
_refine_ls_hydrogen_treatment constr
_refine_ls_matrix_type full
_refine_ls_number_parameters 88
_refine_ls_number_reflns 2478
_refine_ls_number_restraints 0
_refine_ls_restrained_S_all 1.005
_refine_ls_R_factor_all 0.0304
_refine_ls_R_factor_gt 0.0235
_refine_ls_shift/su_max 0.000
_refine_ls_shift/su_mean 0.000
_refine_ls_structure_factor_coef Fsqd
_refine_ls_weighting_details 'w=1/[\s^2^(Fo^2^)+(0.0194P)^2^] where P=(Fo^2^+2Fc^2^)/3'
_refine_ls_weighting_scheme calc
_refine_ls_wR_factor_gt 0.0411
_refine_ls_wR_factor_ref 0.0426
_reflns_Friedel_coverage 0.823
_reflns_Friedel_fraction_full 1.000
_reflns_Friedel_fraction_max 1.000
_reflns_number_gt 2264
_reflns_number_total 2478
_reflns_threshold_expression 'I > 2\s(I)'
_cod_data_source_file c9sc05794c3.cif
_cod_data_source_block ajr46
_cod_depositor_comments
;Adding full bibliography for 1557089--1557101.cif.

 Adding full bibliography for 1557089--1557101.cif.
;
_cod_original_cell_volume 5387(2)
_cod_database_code 1557094
_shelx_shelxl_version_number 2014/7
_shelx_space_group_comment
; 
The symmetry employed for this shelxl refinement is uniquely defined 
by the following loop, which should always be used as a source of 
symmetry information in preference to the above space-group names. 
They are only intended as comments. 
;
_shelx_estimated_absorpt_t_min 0.744
_shelx_estimated_absorpt_t_max 0.894
_exptl_absorpt_special_details
; 
 Reflections not merged 
   13308 Corrected reflections written to file sad.hkl 
 Estimated minimum and maximum transmission:  0.6134  0.7454 
 The ratio of these values is more reliable than their absolute values! 
 Additional spherical absorption correction applied with mu*r =  0.2000 
 Lambda/2 correction factor = 0.00150 
;

loop_
_space_group_symop_operation_xyz
'x, y, z'
'-y, x-y, z'
'-x+y, -x, z'
'y, x, -z'
'x-y, -y, -z'
'-x, -x+y, -z'
'x+2/3, y+1/3, z+1/3'
'-y+2/3, x-y+1/3, z+1/3'
'-x+y+2/3, -x+1/3, z+1/3'
'y+2/3, x+1/3, -z+1/3'
'x-y+2/3, -y+1/3, -z+1/3'
'-x+2/3, -x+y+1/3, -z+1/3'
'x+1/3, y+2/3, z+2/3'
'-y+1/3, x-y+2/3, z+2/3'
'-x+y+1/3, -x+2/3, z+2/3'
'y+1/3, x+2/3, -z+2/3'
'x-y+1/3, -y+2/3, -z+2/3'
'-x+1/3, -x+y+2/3, -z+2/3'

loop_
_atom_site_label
_atom_site_type_symbol
_atom_site_fract_x
_atom_site_fract_y
_atom_site_fract_z
_atom_site_U_iso_or_equiv
_atom_site_adp_type
_atom_site_occupancy
_atom_site_site_symmetry_order
_atom_site_calc_flag
_atom_site_refinement_flags_posn
_atom_site_refinement_flags_adp
_atom_site_refinement_flags_occupancy
Gd1 Gd 0.0000 0.0000 0.5000 0.02827(13) Uani 1 6 d S T P
Si1 Si 0.19528(5) 0.05417(6) 0.56786(5) 0.0257(2) Uani 1 1 d . . .
N1 N 0.12473(17) 0.0000 0.5000 0.0213(8) Uani 1 2 d S T P
C1 C 0.1678(2) 0.1265(2) 0.6170(2) 0.0395(9) Uani 1 1 d . . .
H1A H 0.1698 0.1676 0.5818 0.059 Uiso 1 1 calc R U .
H1B H 0.2076 0.1550 0.6571 0.059 Uiso 1 1 calc R U .
H1C H 0.1116 0.0945 0.6377 0.059 Uiso 1 1 calc R U .
C2 C 0.2027(2) -0.0140(2) 0.64058(18) 0.0353(8) Uani 1 1 d . . .
H2A H 0.1472 -0.0514 0.6608 0.053 Uiso 1 1 calc R U .
H2B H 0.2395 0.0207 0.6805 0.053 Uiso 1 1 calc R U .
H2C H 0.2252 -0.0469 0.6185 0.053 Uiso 1 1 calc R U .
C3 C 0.3044(2) 0.1225(2) 0.53219(19) 0.0457(11) Uani 1 1 d . . .
H3A H 0.3248 0.0877 0.5104 0.069 Uiso 1 1 calc R U .
H3B H 0.3407 0.1549 0.5732 0.069 Uiso 1 1 calc R U .
H3C H 0.3043 0.1603 0.4944 0.069 Uiso 1 1 calc R U .
K1 K 0.6667 0.3333 0.3333 0.0194(3) Uani 1 6 d S T P
O1 O 0.54114(13) 0.19318(13) 0.41035(12) 0.0316(6) Uani 1 1 d . . .
N2 N 0.6667 0.3333 0.4986(2) 0.0241(8) Uani 1 3 d S T P
C4 C 0.6102(2) 0.24823(18) 0.52562(16) 0.0315(10) Uani 1 1 d . . .
H4A H 0.6002 0.2509 0.5792 0.038 Uiso 1 1 calc R U .
H4B H 0.6382 0.2150 0.5200 0.038 Uiso 1 1 calc R U .
C5 C 0.5282(2) 0.2042(2) 0.48679(18) 0.0346(8) Uani 1 1 d . . .
H5A H 0.4924 0.1494 0.5102 0.041 Uiso 1 1 calc R U .
H5B H 0.4999 0.2372 0.4908 0.041 Uiso 1 1 calc R U .
C6 C 0.4640(2) 0.1466(2) 0.37183(18) 0.0394(9) Uani 1 1 d . . .
H6A H 0.4340 0.1781 0.3713 0.047 Uiso 1 1 calc R U .
H6B H 0.4288 0.0931 0.3976 0.047 Uiso 1 1 calc R U .

loop_
_atom_site_aniso_label
_atom_site_aniso_U_11
_atom_site_aniso_U_22
_atom_site_aniso_U_33
_atom_site_aniso_U_23
_atom_site_aniso_U_13
_atom_site_aniso_U_12
Gd1 0.01499(12) 0.01499(12) 0.0548(3) 0.000 0.000 0.00750(6)
Si1 0.0213(5) 0.0379(5) 0.0180(5) -0.0024(4) -0.0002(4) 0.0149(4)
N1 0.0179(13) 0.032(2) 0.019(2) 0.0028(16) 0.0014(8) 0.0158(10)
C1 0.050(2) 0.047(2) 0.025(2) -0.0065(17) -0.0066(18) 0.0277(19)
C2 0.039(2) 0.057(2) 0.024(2) -0.0057(17) -0.0037(15) 0.0335(19)
C3 0.0271(18) 0.068(3) 0.024(2) -0.0006(17) -0.0024(15) 0.0102(17)
K1 0.0197(4) 0.0197(4) 0.0187(8) 0.000 0.000 0.00984(19)
O1 0.0253(12) 0.0319(13) 0.0231(13) -0.0005(10) 0.0033(10) 0.0034(10)
N2 0.0268(11) 0.0268(11) 0.019(2) 0.000 0.000 0.0134(6)
C4 0.043(3) 0.0336(16) 0.0168(17) 0.0039(12) 0.0030(15) 0.0185(16)
C5 0.037(2) 0.0321(19) 0.021(2) 0.0041(15) 0.0084(16) 0.0069(16)
C6 0.0254(18) 0.037(2) 0.032(2) 0.0034(16) 0.0026(16) -0.0025(16)

loop_
_atom_type_symbol
_atom_type_description
_atom_type_scat_dispersion_real
_atom_type_scat_dispersion_imag
_atom_type_scat_source
C C 0.0033 0.0016 'International Tables Vol C Tables 4.2.6.8 and 6.1.1.4'
H H 0.0000 0.0000 'International Tables Vol C Tables 4.2.6.8 and 6.1.1.4'
Gd Gd -0.1653 3.9035 'International Tables Vol C Tables 4.2.6.8 and 6.1.1.4'
K K 0.2009 0.2494 'International Tables Vol C Tables 4.2.6.8 and 6.1.1.4'
N N 0.0061 0.0033 'International Tables Vol C Tables 4.2.6.8 and 6.1.1.4'
O O 0.0106 0.0060 'International Tables Vol C Tables 4.2.6.8 and 6.1.1.4'
Si Si 0.0817 0.0704 'International Tables Vol C Tables 4.2.6.8 and 6.1.1.4'

loop_
_geom_angle_atom_site_label_1
_geom_angle_atom_site_label_2
_geom_angle_atom_site_label_3
_geom_angle
_geom_angle_site_symmetry_1
_geom_angle_site_symmetry_3
N1 Gd1 N1 120.0 . 3
N1 Gd1 N1 120.000(1) . 2
N1 Gd1 N1 120.0 3 2
N1 Si1 C2 113.49(12) . .
N1 Si1 C1 110.92(15) . .
C2 Si1 C1 106.80(15) . .
N1 Si1 C3 113.64(13) . .
C2 Si1 C3 106.05(16) . .
C1 Si1 C3 105.35(17) . .
Si1 N1 Si1 123.5(2) . 5_556
Si1 N1 Gd1 118.23(10) . .
Si1 N1 Gd1 118.23(10) 5_556 .
O1 K1 O1 98.09(6) 17 16_545
O1 K1 O1 119.23(9) 17 2_655
O1 K1 O1 137.51(9) 16_545 2_655
O1 K1 O1 98.09(6) 17 18_655
O1 K1 O1 98.09(6) 16_545 18_655
O1 K1 O1 59.51(9) 2_655 18_655
O1 K1 O1 137.51(9) 17 .
O1 K1 O1 59.52(9) 16_545 .
O1 K1 O1 98.09(6) 2_655 .
O1 K1 O1 119.23(9) 18_655 .
O1 K1 O1 59.52(9) 17 3_665
O1 K1 O1 119.24(9) 16_545 3_665
O1 K1 O1 98.09(6) 2_655 3_665
O1 K1 O1 137.51(9) 18_655 3_665
O1 K1 O1 98.09(6) . 3_665
O1 K1 N2 60.70(4) 17 16_545
O1 K1 N2 60.70(4) 16_545 16_545
O1 K1 N2 119.30(4) 2_655 16_545
O1 K1 N2 60.70(4) 18_655 16_545
O1 K1 N2 119.30(4) . 16_545
O1 K1 N2 119.30(4) 3_665 16_545
O1 K1 N2 119.30(4) 17 .
O1 K1 N2 119.30(4) 16_545 .
O1 K1 N2 60.70(4) 2_655 .
O1 K1 N2 119.30(4) 18_655 .
O1 K1 N2 60.70(4) . .
O1 K1 N2 60.70(4) 3_665 .
N2 K1 N2 180.0 16_545 .
C6 O1 C5 111.5(2) . .
C6 O1 K1 115.51(18) . .
C5 O1 K1 117.35(17) . .
C4 N2 C4 109.62(18) 2_655 .
C4 N2 C4 109.62(18) 2_655 3_665
C4 N2 C4 109.62(18) . 3_665
C4 N2 K1 109.32(18) 2_655 .
C4 N2 K1 109.32(18) . .
C4 N2 K1 109.32(18) 3_665 .
N2 C4 C5 114.5(3) . .
O1 C5 C4 109.4(3) . .
O1 C6 C6 109.7(3) . 16_545

loop_
_geom_bond_atom_site_label_1
_geom_bond_atom_site_label_2
_geom_bond_distance
_geom_bond_site_symmetry_2
Gd1 N1 2.315(3) .
Gd1 N1 2.316(3) 3
Gd1 N1 2.316(3) 2
Si1 N1 1.7059(18) .
Si1 C2 1.875(3) .
Si1 C1 1.880(3) .
Si1 C3 1.886(3) .
N1 Si1 1.7059(18) 5_556
K1 O1 2.841(2) 17
K1 O1 2.841(2) 16_545
K1 O1 2.841(2) 2_655
K1 O1 2.841(2) 18_655
K1 O1 2.841(2) .
K1 O1 2.841(2) 3_665
K1 N2 2.983(4) 16_545
K1 N2 2.983(4) .
O1 C6 1.429(4) .
O1 C5 1.433(4) .
N2 C4 1.475(3) 2_655
N2 C4 1.475(3) .
N2 C4 1.475(3) 3_665
C4 C5 1.494(5) .
C6 C6 1.481(7) 16_545
